data_2218300
loop_
_publ_author_name
'Ravindran Durai Nayagam, B.'
'Jebas, Samuel Robinson'
'Ravi Samuelraj, C.'
'Schollmeyer, Dieter'

_publ_section_title
;
 2,4,6-Tris(1-oxo-2-pyridylsulfanylmethyl)mesitylene methanol solvate
;
_journal_coeditor_code AT2565
_journal_issue 6
_journal_name_full 'Acta Crystallographica Section E'
_journal_page_first o1036
_journal_page_last o1037
_journal_paper_doi 10.1107/S1600536808013081
_journal_volume 64
_journal_year 2008
_chemical_formula_iupac 'C27 H27 N3 O3 S3, C H4 O'
_chemical_formula_moiety 'C27 H27 N3 O3 S3, C H4 O'
_chemical_formula_sum 'C28 H31 N3 O4 S3'
_chemical_formula_weight 569.74
_chemical_name_systematic
;
2,4,6-Tris(1-oxo-2-pyridylsulfanylmethyl)mesitylene methanol solvate
;
_space_group_IT_number 14
_symmetry_cell_setting monoclinic
_symmetry_space_group_name_Hall '-P 2ybc'
_symmetry_space_group_name_H-M 'P 1 21/c 1'
_audit_creation_method 'WinGX routine CIF_UPDATE'
_cell_angle_alpha 90
_cell_angle_beta 91.733(7)
_cell_angle_gamma 90
_cell_formula_units_Z 4
_cell_length_a 11.9644(17)
_cell_length_b 14.9129(8)
_cell_length_c 15.467(2)
_cell_measurement_reflns_used 25
_cell_measurement_temperature 298(2)
_cell_measurement_theta_max 69
_cell_measurement_theta_min 61
_cell_volume 2758.4(6)
_computing_cell_refinement 'CAD-4 Software (Enraf--Nonius, 1989)'
_computing_data_collection 'CAD-4 Software (Enraf--Nonius, 1989)'
_computing_data_reduction 'CAD-4 Software (Enraf--Nonius, 1989)'
_computing_molecular_graphics 'SHELXTL (Sheldrick, 2008)'
_computing_publication_material 'SHELXL97 (Sheldrick, 2008)'
_computing_structure_refinement 'SHELXL97 (Sheldrick, 2008)'
_computing_structure_solution 'SHELXS97 (Sheldrick, 2008)'
_diffrn_measured_fraction_theta_full 0.999
_diffrn_measured_fraction_theta_max 0.999
_diffrn_measurement_device '\k-geometry diffractometer'
_diffrn_measurement_device_type 'Enraf--Nonius CAD-4'
_diffrn_measurement_method \w/2\q
_diffrn_radiation_monochromator graphite
_diffrn_radiation_type CuK\a
_diffrn_radiation_wavelength 1.54178
_diffrn_reflns_av_R_equivalents 0
_diffrn_reflns_limit_h_max 14
_diffrn_reflns_limit_h_min 0
_diffrn_reflns_limit_k_max 0
_diffrn_reflns_limit_k_min -18
_diffrn_reflns_limit_l_max 18
_diffrn_reflns_limit_l_min -18
_diffrn_reflns_number 5226
_diffrn_reflns_theta_full 69.92
_diffrn_reflns_theta_max 69.92
_diffrn_reflns_theta_min 3.7
_diffrn_standards_decay_% 3
_diffrn_standards_interval_time 60
_diffrn_standards_number 3
_exptl_absorpt_coefficient_mu 2.782
_exptl_absorpt_correction_T_max 0.8421
_exptl_absorpt_correction_T_min 0.2957
_exptl_absorpt_correction_type psi-scan
_exptl_absorpt_process_details '(North <i>et al.</i>,  1968)'
_exptl_crystal_colour colourless
_exptl_crystal_density_diffrn 1.372
_exptl_crystal_density_method 'not measured'
_exptl_crystal_description Block
_exptl_crystal_F_000 1200
_exptl_crystal_size_max 0.52
_exptl_crystal_size_mid 0.42
_exptl_crystal_size_min 0.06
_refine_diff_density_max 0.485
_refine_diff_density_min -0.321
_refine_ls_extinction_method none
_refine_ls_goodness_of_fit_ref 1.085
_refine_ls_hydrogen_treatment constr
_refine_ls_matrix_type full
_refine_ls_number_parameters 347
_refine_ls_number_reflns 5226
_refine_ls_number_restraints 12
_refine_ls_restrained_S_all 1.116
_refine_ls_R_factor_gt 0.0508
_refine_ls_shift/su_max 0.001
_refine_ls_structure_factor_coef Fsqd
_refine_ls_weighting_details 'calc w=1/[\s^2^(Fo^2^)+(0.0834P)^2^+0.7123P] where P=(Fo^2^+2Fc^2^)/3'
_refine_ls_weighting_scheme calc
_refine_ls_wR_factor_ref 0.1504
_reflns_number_gt 4156
_reflns_number_total 5226
_reflns_threshold_expression I>2\s(I)
_cod_data_source_file at2565.cif
_cod_data_source_block I
_cod_original_sg_symbol_H-M 'P 21/c'
_cod_database_code 2218300
_cod_database_fobs_code 2218300

loop_
_symmetry_equiv_pos_as_xyz
'x, y, z'
'-x, y+1/2, -z+1/2'
'-x, -y, -z'
'x, -y-1/2, z-1/2'

loop_
_atom_site_type_symbol
_atom_site_label
_atom_site_fract_x
_atom_site_fract_y
_atom_site_fract_z
_atom_site_U_iso_or_equiv
_atom_site_adp_type
_atom_site_calc_flag
_atom_site_refinement_flags
_atom_site_occupancy
C C1 0.3585(2) 0.25409(17) -0.03619(16) 0.0411(6) Uani d . 1
C C2 0.4031(2) 0.2831(2) -0.11233(17) 0.0509(7) Uani d . 1
H H2 0.4415 0.3372 -0.114 0.061 Uiso calc R 1
C C3 0.3906(3) 0.2318(2) -0.18594(19) 0.0595(8) Uani d . 1
H H3 0.4189 0.2516 -0.2379 0.071 Uiso calc R 1
C C4 0.3357(3) 0.1508(2) -0.1818(2) 0.0627(8) Uani d . 1
H H4 0.3283 0.1149 -0.2307 0.075 Uiso calc R 1
C C5 0.2921(3) 0.1234(2) -0.1054(2) 0.0593(8) Uani d . 1
H H5 0.2552 0.0686 -0.1028 0.071 Uiso calc R 1
N N6 0.30179(19) 0.17480(15) -0.03383(15) 0.0475(5) Uani d . 1
O O7 0.2579(2) 0.15045(15) 0.03880(14) 0.0660(6) Uani d . 1
S S8 0.36161(6) 0.30782(4) 0.06449(4) 0.04599(19) Uani d . 1
C C9 0.4460(2) 0.40587(17) 0.04115(15) 0.0442(6) Uani d . 1
H H9A 0.5203 0.3879 0.0245 0.053 Uiso calc R 1
H H9B 0.4117 0.4404 -0.0057 0.053 Uiso calc R 1
C C10 0.4525(2) 0.46111(16) 0.12348(15) 0.0380(5) Uani d . 1
C C11 0.3677(2) 0.52357(17) 0.13909(16) 0.0407(5) Uani d . 1
C C12 0.3725(2) 0.57310(16) 0.21599(16) 0.0401(5) Uani d . 1
C C13 0.4580(2) 0.55854(16) 0.27863(16) 0.0401(5) Uani d . 1
C C14 0.5453(2) 0.49992(16) 0.25966(15) 0.0384(5) Uani d . 1
C C15 0.5413(2) 0.44950(16) 0.18286(15) 0.0384(5) Uani d . 1
C C16 0.2719(3) 0.5372(2) 0.07464(19) 0.0551(7) Uani d . 1
H H16A 0.2881 0.5871 0.0378 0.083 Uiso calc R 1
H H16B 0.2047 0.5491 0.1049 0.083 Uiso calc R 1
H H16C 0.2621 0.4841 0.0401 0.083 Uiso calc R 1
C C17 0.4548(3) 0.6036(2) 0.36637(19) 0.0588(8) Uani d . 1
H H17A 0.4966 0.6585 0.3652 0.088 Uiso calc R 1
H H17B 0.487 0.5645 0.4096 0.088 Uiso calc R 1
H H17C 0.3786 0.6164 0.3799 0.088 Uiso calc R 1
C C18 0.6333(3) 0.3827(2) 0.16668(19) 0.0535(7) Uani d . 1
H H18A 0.6067 0.3384 0.126 0.08 Uiso calc R 1
H H18B 0.6552 0.354 0.2201 0.08 Uiso calc R 1
H H18C 0.6964 0.4133 0.1437 0.08 Uiso calc R 1
C C19 0.2853(2) 0.64413(18) 0.2303(2) 0.0489(6) Uani d . 1
H H19A 0.2688 0.6758 0.1766 0.059 Uiso calc R 1
H H19B 0.313 0.6872 0.2728 0.059 Uiso calc R 1
S S20 0.15895(7) 0.59076(5) 0.26844(6) 0.0598(2) Uani d . 1
C C21 0.0714(2) 0.6832(2) 0.2755(2) 0.0534(7) Uani d . 1
C C22 0.0959(3) 0.7726(2) 0.2634(2) 0.0627(8) Uani d . 1
H H22 0.167 0.7891 0.2465 0.075 Uiso calc R 1
C C23 0.0164(3) 0.8378(3) 0.2760(3) 0.0754(10) Uani d . 1
H H23 0.0333 0.898 0.2674 0.09 Uiso calc R 1
C C24 -0.0876(3) 0.8128(3) 0.3012(3) 0.0837(12) Uani d . 1
H H24 -0.1412 0.8561 0.3121 0.1 Uiso calc R 1
C C25 -0.1127(3) 0.7240(3) 0.3104(3) 0.0831(12) Uani d . 1
H H25 -0.1841 0.7072 0.3263 0.1 Uiso calc R 1
N N26 -0.0351(2) 0.6605(2) 0.29666(19) 0.0687(8) Uani d . 1
O O27 -0.0591(2) 0.57455(19) 0.3027(2) 0.0984(10) Uani d . 1
C C28 0.6442(2) 0.49055(18) 0.32203(17) 0.0450(6) Uani d . 1
H H28A 0.6531 0.5448 0.3561 0.054 Uiso calc R 1
H H28B 0.712 0.4813 0.2903 0.054 Uiso calc R 1
S S29 0.62016(6) 0.39480(5) 0.39312(5) 0.0517(2) Uani d . 1
C C30 0.7555(2) 0.37491(19) 0.43343(17) 0.0475(6) Uani d . 1
C C31 0.8492(3) 0.4281(2) 0.4247(2) 0.0604(8) Uani d . 1
H H31 0.8431 0.4844 0.3993 0.073 Uiso calc R 1
C C32 0.9529(3) 0.3962(3) 0.4545(3) 0.0771(10) Uani d . 1
H H32 1.0171 0.4301 0.4475 0.093 Uiso calc R 1
C C33 0.9589(4) 0.3142(3) 0.4943(3) 0.0871(13) Uani d . 1
H H33 1.0278 0.2922 0.5142 0.104 Uiso calc R 1
C C34 0.8648(4) 0.2647(3) 0.5050(2) 0.0772(11) Uani d . 1
H H34 0.8701 0.2094 0.5327 0.093 Uiso calc R 1
N N35 0.7633(2) 0.29458(17) 0.47588(16) 0.0572(6) Uani d . 1
O O36 0.6727(2) 0.24782(16) 0.48565(16) 0.0756(7) Uani d . 1
O O1L -0.1572(5) 0.5507(4) 0.1374(4) 0.205(2) Uani d U 1
H H1L -0.12 0.5136 0.1649 0.308 Uiso calc R 1
C C2L -0.0867(7) 0.5996(6) 0.0829(5) 0.189(3) Uani d U 1
H H2LA -0.0521 0.6478 0.115 0.284 Uiso calc R 1
H H2LB -0.1301 0.6237 0.0351 0.284 Uiso calc R 1
H H2LC -0.03 0.5606 0.0615 0.284 Uiso calc R 1

loop_
_atom_site_aniso_label
_atom_site_aniso_U_11
_atom_site_aniso_U_22
_atom_site_aniso_U_33
_atom_site_aniso_U_12
_atom_site_aniso_U_13
_atom_site_aniso_U_23
C1 0.0480(14) 0.0322(12) 0.0432(13) 0.0010(10) 0.0013(11) -0.0040(10)
C2 0.0599(16) 0.0485(16) 0.0447(14) -0.0036(13) 0.0087(12) -0.0060(12)
C3 0.0659(19) 0.066(2) 0.0471(15) 0.0032(16) 0.0085(14) -0.0108(14)
C4 0.0639(18) 0.065(2) 0.0594(18) 0.0085(16) -0.0044(15) -0.0287(16)
C5 0.0639(18) 0.0428(16) 0.071(2) -0.0009(14) -0.0044(15) -0.0194(14)
N6 0.0517(12) 0.0371(12) 0.0536(13) -0.0005(10) 0.0007(10) -0.0030(10)
O7 0.0869(16) 0.0497(12) 0.0620(13) -0.0199(11) 0.0136(12) 0.0040(10)
S8 0.0649(4) 0.0383(3) 0.0351(3) -0.0115(3) 0.0081(3) -0.0010(2)
C9 0.0598(16) 0.0381(14) 0.0352(12) -0.0108(12) 0.0078(11) -0.0017(10)
C10 0.0494(14) 0.0304(12) 0.0346(12) -0.0079(10) 0.0060(10) 0.0004(9)
C11 0.0465(13) 0.0332(12) 0.0425(13) -0.0049(10) 0.0034(11) 0.0048(10)
C12 0.0450(13) 0.0290(12) 0.0467(13) -0.0001(10) 0.0082(11) 0.0028(10)
C13 0.0497(14) 0.0294(12) 0.0416(13) 0.0001(10) 0.0079(11) -0.0017(10)
C14 0.0464(13) 0.0305(12) 0.0384(12) -0.0026(10) 0.0037(10) 0.0024(10)
C15 0.0477(13) 0.0293(12) 0.0387(12) -0.0008(10) 0.0094(10) 0.0007(9)
C16 0.0574(17) 0.0541(17) 0.0534(16) 0.0011(14) -0.0053(13) 0.0049(13)
C17 0.074(2) 0.0518(17) 0.0513(16) 0.0057(15) 0.0062(14) -0.0164(13)
C18 0.0585(17) 0.0464(16) 0.0557(16) 0.0127(13) 0.0063(13) -0.0059(13)
C19 0.0485(14) 0.0331(13) 0.0655(17) 0.0037(11) 0.0095(13) 0.0016(12)
S20 0.0567(4) 0.0417(4) 0.0823(5) 0.0054(3) 0.0209(4) 0.0093(3)
C21 0.0492(15) 0.0523(17) 0.0592(17) 0.0065(13) 0.0094(13) 0.0061(13)
C22 0.0565(17) 0.0502(17) 0.082(2) 0.0055(14) 0.0066(16) 0.0005(16)
C23 0.073(2) 0.054(2) 0.100(3) 0.0166(18) 0.006(2) 0.0046(19)
C24 0.074(2) 0.078(3) 0.099(3) 0.032(2) 0.014(2) 0.010(2)
C25 0.0563(19) 0.096(3) 0.099(3) 0.020(2) 0.0250(19) 0.020(2)
N26 0.0583(15) 0.0674(18) 0.0815(19) 0.0050(14) 0.0231(14) 0.0188(15)
O27 0.0813(18) 0.0709(17) 0.146(3) -0.0036(14) 0.0488(18) 0.0273(17)
C28 0.0495(14) 0.0383(14) 0.0471(14) -0.0038(11) -0.0007(12) 0.0030(11)
S29 0.0522(4) 0.0503(4) 0.0524(4) -0.0049(3) -0.0013(3) 0.0111(3)
C30 0.0598(16) 0.0425(14) 0.0399(13) 0.0037(12) -0.0041(12) -0.0029(11)
C31 0.0605(18) 0.0562(18) 0.0639(18) -0.0008(15) -0.0104(15) -0.0032(15)
C32 0.058(2) 0.085(3) 0.087(3) 0.0017(18) -0.0141(18) -0.015(2)
C33 0.080(3) 0.092(3) 0.087(3) 0.030(2) -0.032(2) -0.016(2)
C34 0.101(3) 0.066(2) 0.064(2) 0.025(2) -0.022(2) 0.0010(17)
N35 0.0801(18) 0.0444(14) 0.0467(13) 0.0080(13) -0.0035(12) 0.0002(11)
O36 0.0988(18) 0.0528(14) 0.0755(15) -0.0065(13) 0.0083(14) 0.0178(12)
O1L 0.213(4) 0.187(4) 0.214(4) -0.065(4) -0.012(3) -0.012(3)
C2L 0.178(5) 0.210(5) 0.179(5) -0.041(4) -0.017(4) 0.006(4)

loop_
_atom_type_symbol
_atom_type_description
_atom_type_scat_dispersion_real
_atom_type_scat_dispersion_imag
_atom_type_scat_source
C C 0.0181 0.0091 'International Tables Vol C Tables 4.2.6.8 and 6.1.1.4'
H H 0 0 'International Tables Vol C Tables 4.2.6.8 and 6.1.1.4'
N N 0.0311 0.018 'International Tables Vol C Tables 4.2.6.8 and 6.1.1.4'
O O 0.0492 0.0322 'International Tables Vol C Tables 4.2.6.8 and 6.1.1.4'
S S 0.3331 0.5567 'International Tables Vol C Tables 4.2.6.8 and 6.1.1.4'

loop_
_geom_angle_atom_site_label_1
_geom_angle_atom_site_label_2
_geom_angle_atom_site_label_3
_geom_angle
N6 C1 C2 120.1(2)
N6 C1 S8 111.72(18)
C2 C1 S8 128.2(2)
C3 C2 C1 119.8(3)
C3 C2 H2 120.1
C1 C2 H2 120.1
C2 C3 C4 119.3(3)
C2 C3 H3 120.4
C4 C3 H3 120.4
C5 C4 C3 119.8(3)
C5 C4 H4 120.1
C3 C4 H4 120.1
N6 C5 C4 120.9(3)
N6 C5 H5 119.6
C4 C5 H5 119.6
O7 N6 C5 121.4(2)
O7 N6 C1 118.5(2)
C5 N6 C1 120.1(3)
C1 S8 C9 100.86(12)
C10 C9 S8 106.53(16)
C10 C9 H9A 110.4
S8 C9 H9A 110.4
C10 C9 H9B 110.4
S8 C9 H9B 110.4
H9A C9 H9B 108.6
C15 C10 C11 120.6(2)
C15 C10 C9 120.3(2)
C11 C10 C9 119.1(2)
C12 C11 C10 119.0(2)
C12 C11 C16 120.1(2)
C10 C11 C16 120.9(2)
C11 C12 C13 121.0(2)
C11 C12 C19 119.0(2)
C13 C12 C19 120.0(2)
C14 C13 C12 119.0(2)
C14 C13 C17 120.3(2)
C12 C13 C17 120.7(2)
C13 C14 C15 120.3(2)
C13 C14 C28 119.9(2)
C15 C14 C28 119.8(2)
C10 C15 C14 119.8(2)
C10 C15 C18 121.1(2)
C14 C15 C18 119.1(2)
C11 C16 H16A 109.5
C11 C16 H16B 109.5
H16A C16 H16B 109.5
C11 C16 H16C 109.5
H16A C16 H16C 109.5
H16B C16 H16C 109.5
C13 C17 H17A 109.5
C13 C17 H17B 109.5
H17A C17 H17B 109.5
C13 C17 H17C 109.5
H17A C17 H17C 109.5
H17B C17 H17C 109.5
C15 C18 H18A 109.5
C15 C18 H18B 109.5
H18A C18 H18B 109.5
C15 C18 H18C 109.5
H18A C18 H18C 109.5
H18B C18 H18C 109.5
C12 C19 S20 108.98(18)
C12 C19 H19A 109.9
S20 C19 H19A 109.9
C12 C19 H19B 109.9
S20 C19 H19B 109.9
H19A C19 H19B 108.3
C21 S20 C19 100.44(13)
N26 C21 C22 118.4(3)
N26 C21 S20 112.7(2)
C22 C21 S20 128.9(2)
C21 C22 C23 120.8(3)
C21 C22 H22 119.6
C23 C22 H22 119.6
C24 C23 C22 119.0(4)
C24 C23 H23 120.5
C22 C23 H23 120.5
C25 C24 C23 119.9(3)
C25 C24 H24 120
C23 C24 H24 120
N26 C25 C24 120.7(3)
N26 C25 H25 119.7
C24 C25 H25 119.7
O27 N26 C25 121.3(3)
O27 N26 C21 117.7(3)
C25 N26 C21 121.0(3)
C14 C28 S29 108.76(17)
C14 C28 H28A 109.9
S29 C28 H28A 109.9
C14 C28 H28B 109.9
S29 C28 H28B 109.9
H28A C28 H28B 108.3
C30 S29 C28 100.76(13)
N35 C30 C31 120.3(3)
N35 C30 S29 111.7(2)
C31 C30 S29 127.9(2)
C30 C31 C32 119.2(3)
C30 C31 H31 120.4
C32 C31 H31 120.4
C33 C32 C31 119.2(4)
C33 C32 H32 120.4
C31 C32 H32 120.4
C34 C33 C32 120.4(4)
C34 C33 H33 119.8
C32 C33 H33 119.8
N35 C34 C33 121.1(4)
N35 C34 H34 119.4
C33 C34 H34 119.4
O36 N35 C34 121.7(3)
O36 N35 C30 118.7(3)
C34 N35 C30 119.6(3)
C2L O1L H1L 109.5
O1L C2L H2LA 109.5
O1L C2L H2LB 109.5
H2LA C2L H2LB 109.5
O1L C2L H2LC 109.5
H2LA C2L H2LC 109.5
H2LB C2L H2LC 109.5

loop_
_geom_bond_atom_site_label_1
_geom_bond_atom_site_label_2
_geom_bond_distance
C1 N6 1.364(3)
C1 C2 1.377(4)
C1 S8 1.751(2)
C2 C3 1.376(4)
C2 H2 0.93
C3 C4 1.377(5)
C3 H3 0.93
C4 C5 1.368(5)
C4 H4 0.93
C5 N6 1.349(4)
C5 H5 0.93
N6 O7 1.306(3)
S8 C9 1.820(3)
C9 C10 1.517(3)
C9 H9A 0.97
C9 H9B 0.97
C10 C15 1.394(4)
C10 C11 1.404(4)
C11 C12 1.400(4)
C11 C16 1.510(4)
C12 C13 1.404(4)
C12 C19 1.508(3)
C13 C14 1.400(3)
C13 C17 1.516(4)
C14 C15 1.406(3)
C14 C28 1.510(3)
C15 C18 1.511(4)
C16 H16A 0.96
C16 H16B 0.96
C16 H16C 0.96
C17 H17A 0.96
C17 H17B 0.96
C17 H17C 0.96
C18 H18A 0.96
C18 H18B 0.96
C18 H18C 0.96
C19 S20 1.822(3)
C19 H19A 0.97
C19 H19B 0.97
S20 C21 1.737(3)
C21 N26 1.368(4)
C21 C22 1.378(4)
C22 C23 1.379(4)
C22 H22 0.93
C23 C24 1.368(5)
C23 H23 0.93
C24 C25 1.366(6)
C24 H24 0.93
C25 N26 1.348(5)
C25 H25 0.93
N26 O27 1.318(4)
C28 S29 1.830(3)
C28 H28A 0.97
C28 H28B 0.97
S29 C30 1.742(3)
C30 N35 1.368(4)
C30 C31 1.384(4)
C31 C32 1.394(5)
C31 H31 0.93
C32 C33 1.370(6)
C32 H32 0.93
C33 C34 1.361(6)
C33 H33 0.93
C34 N35 1.358(4)
C34 H34 0.93
N35 O36 1.302(4)
O1L C2L 1.414(9)
O1L H1L 0.82
C2L H2LA 0.96
C2L H2LB 0.96
C2L H2LC 0.96

loop_
_geom_hbond_atom_site_label_D
_geom_hbond_atom_site_label_H
_geom_hbond_atom_site_label_A
_geom_hbond_site_symmetry_A
_geom_hbond_distance_DH
_geom_hbond_distance_HA
_geom_hbond_distance_DA
_geom_hbond_angle_DHA
O1L H1L O27 . 0.82 2.41 2.804(7) 110.4
C16 H16A O36 2_655 0.96 2.47 3.348(4) 152
C16 H16B S20 . 0.96 2.68 3.420(3) 135
C18 H18B S29 . 0.96 2.79 3.515(3) 133
C25 H25 O7 2_555 0.93 2.44 3.147(5) 133
C28 H28A O7 2_655 0.97 2.48 3.397(3) 157
C31 H31 O27 1_655 0.93 2.35 3.107(4) 139
C2 H2 Cg1 3_665 0.93 2.91 3.774(3) 154
C4 H4 Cg1 4_554 0.93 2.67 3.377(3) 134

loop_
_geom_torsion_atom_site_label_1
_geom_torsion_atom_site_label_2
_geom_torsion_atom_site_label_3
_geom_torsion_atom_site_label_4
_geom_torsion
N6 C1 C2 C3 -0.2(4)
S8 C1 C2 C3 -178.9(2)
C1 C2 C3 C4 -1.6(5)
C2 C3 C4 C5 1.6(5)
C3 C4 C5 N6 0.2(5)
C4 C5 N6 O7 178.1(3)
C4 C5 N6 C1 -1.9(4)
C2 C1 N6 O7 -178.1(3)
S8 C1 N6 O7 0.8(3)
C2 C1 N6 C5 1.9(4)
S8 C1 N6 C5 -179.1(2)
N6 C1 S8 C9 177.65(19)
C2 C1 S8 C9 -3.5(3)
C1 S8 C9 C10 178.14(19)
S8 C9 C10 C15 92.9(2)
S8 C9 C10 C11 -86.7(2)
C15 C10 C11 C12 -1.1(3)
C9 C10 C11 C12 178.6(2)
C15 C10 C11 C16 179.3(2)
C9 C10 C11 C16 -1.0(3)
C10 C11 C12 C13 -2.6(4)
C16 C11 C12 C13 177.0(2)
C10 C11 C12 C19 176.3(2)
C16 C11 C12 C19 -4.1(4)
C11 C12 C13 C14 6.3(4)
C19 C12 C13 C14 -172.5(2)
C11 C12 C13 C17 -172.2(2)
C19 C12 C13 C17 9.0(4)
C12 C13 C14 C15 -6.5(3)
C17 C13 C14 C15 172.0(2)
C12 C13 C14 C28 173.6(2)
C17 C13 C14 C28 -7.9(4)
C11 C10 C15 C14 0.8(3)
C9 C10 C15 C14 -178.9(2)
C11 C10 C15 C18 -179.8(2)
C9 C10 C15 C18 0.5(3)
C13 C14 C15 C10 3.0(3)
C28 C14 C15 C10 -177.1(2)
C13 C14 C15 C18 -176.4(2)
C28 C14 C15 C18 3.5(3)
C11 C12 C19 S20 81.2(3)
C13 C12 C19 S20 -99.9(2)
C12 C19 S20 C21 -177.6(2)
C19 S20 C21 N26 174.9(2)
C19 S20 C21 C22 -5.5(4)
N26 C21 C22 C23 2.8(5)
S20 C21 C22 C23 -176.7(3)
C21 C22 C23 C24 0.3(6)
C22 C23 C24 C25 -2.5(7)
C23 C24 C25 N26 1.5(7)
C24 C25 N26 O27 -177.9(4)
C24 C25 N26 C21 1.8(6)
C22 C21 N26 O27 175.8(3)
S20 C21 N26 O27 -4.5(4)
C22 C21 N26 C25 -3.9(5)
S20 C21 N26 C25 175.7(3)
C13 C14 C28 S29 94.8(2)
C15 C14 C28 S29 -85.0(2)
C14 C28 S29 C30 162.19(18)
C28 S29 C30 N35 -168.0(2)
C28 S29 C30 C31 10.1(3)
N35 C30 C31 C32 4.3(5)
S29 C30 C31 C32 -173.7(3)
C30 C31 C32 C33 -2.1(5)
C31 C32 C33 C34 -0.3(6)
C32 C33 C34 N35 0.7(6)
C33 C34 N35 O36 180.0(3)
C33 C34 N35 C30 1.4(5)
C31 C30 N35 O36 177.5(3)
S29 C30 N35 O36 -4.2(3)
C31 C30 N35 C34 -3.9(4)
S29 C30 N35 C34 174.3(2)
